data_7037236
loop_
_publ_author_name
'Henckel, Danielle A.'
'Lin, Yuting F.'
'McCormick, Theresa M.'
'Kaminsky, Werner'
'Cossairt, Brandi M.'

_publ_section_title
;
 A doubly deprotonated diimine dioximate metalloligand as a synthon for
 multimetallic complex assembly.
;
_journal_issue 24
_journal_name_full 'Dalton transactions (Cambridge, England : 2003)'
_journal_page_first 10068
_journal_page_last 10075
_journal_paper_doi 10.1039/c5dt03650j
_journal_volume 45
_journal_year 2016
_chemical_formula_moiety 'C54 H84 Co3 N24 O6 Zn, 5(Cl O4), 6(H2 O)'
_chemical_formula_sum 'C54 H96 Cl5 Co3 N24 O32 Zn'
_chemical_formula_weight 2012.96
_chemical_name_common dh_177
_chemical_name_systematic
;
complex 3-Zn
;
_space_group_IT_number 167
_symmetry_cell_setting trigonal
_symmetry_Int_Tables_number 167
_symmetry_space_group_name_Hall '-R 3 2"c'
_symmetry_space_group_name_H-M 'R -3 c :H'
_atom_sites_solution_hydrogens geom
_atom_sites_solution_primary direct
_atom_sites_solution_secondary difmap
_audit_conform_dict_location ftp://ftp.iucr.org/pub/cif_core.dic
_audit_conform_dict_name cif_core.dic
_audit_conform_dict_version 2.4
_audit_creation_date 2013-08-27T10:06:16-00:00
_audit_creation_method 'WinGX routine CIF_UPDATE'
_audit_update_record
;
2015-10-27 deposited with the CCDC.
2015-11-13 downloaded from the CCDC.
;
_cell_angle_alpha 90
_cell_angle_beta 90
_cell_angle_gamma 120
_cell_formula_units_Z 6
_cell_length_a 28.732(3)
_cell_length_b 28.732(3)
_cell_length_c 17.5558(16)
_cell_measurement_reflns_used 312
_cell_measurement_temperature 292(2)
_cell_measurement_theta_max 20
_cell_measurement_theta_min 3
_cell_volume 12551(2)
_computing_cell_refinement 'SAINT (Bruker, 2007)'
_computing_data_collection 'APEX2 (Bruker, 2007)'
_computing_data_reduction 'SAINT (Bruker, 2007)'
_computing_molecular_graphics 'ORTEP-3 for Windows (Farrugia, 1997)'
_computing_publication_material 'SHELXL-97 (Sheldrick, 1997)'
_computing_structure_refinement 'SHELXL-97 (Sheldrick, 2008)'
_computing_structure_solution 'SHELXS97 (Sheldrick, 1997)'
_diffrn_ambient_temperature 292(2)
_diffrn_measured_fraction_theta_full 0.989
_diffrn_measured_fraction_theta_max 0.986
_diffrn_measurement_device_type 'Bruker APEXII CCD area-detector'
_diffrn_measurement_method '\f and \w scans'
_diffrn_radiation_monochromator graphite
_diffrn_radiation_type MoK\a
_diffrn_radiation_wavelength 0.71073
_diffrn_reflns_av_R_equivalents 0.1365
_diffrn_reflns_av_unetI/netI 0.0332
_diffrn_reflns_limit_h_max 34
_diffrn_reflns_limit_h_min -34
_diffrn_reflns_limit_k_max 34
_diffrn_reflns_limit_k_min -34
_diffrn_reflns_limit_l_max 21
_diffrn_reflns_limit_l_min -21
_diffrn_reflns_number 133666
_diffrn_reflns_theta_full 25
_diffrn_reflns_theta_max 25.57
_diffrn_reflns_theta_min 2.46
_diffrn_source 'fine-focus sealed tube'
_exptl_absorpt_coefficient_mu 1.122
_exptl_absorpt_correction_T_max 0.8617
_exptl_absorpt_correction_T_min 0.7955
_exptl_absorpt_correction_type multi-scan
_exptl_absorpt_process_details '(SADABS; Bruker, 2007)'
_exptl_crystal_colour orange
_exptl_crystal_density_diffrn 1.598
_exptl_crystal_density_method 'not measured'
_exptl_crystal_description prism
_exptl_crystal_F_000 6240
_exptl_crystal_size_max 0.1
_exptl_crystal_size_mid 0.1
_exptl_crystal_size_min 0.02
_refine_diff_density_max 0.338
_refine_diff_density_min -0.349
_refine_diff_density_rms 0.059
_refine_ls_extinction_method none
_refine_ls_goodness_of_fit_ref 1.054
_refine_ls_hydrogen_treatment constr
_refine_ls_matrix_type full
_refine_ls_number_parameters 260
_refine_ls_number_reflns 2588
_refine_ls_number_restraints 90
_refine_ls_restrained_S_all 1.071
_refine_ls_R_factor_all 0.0847
_refine_ls_R_factor_gt 0.0442
_refine_ls_shift/su_max 0.001
_refine_ls_shift/su_mean 0
_refine_ls_structure_factor_coef Fsqd
_refine_ls_weighting_details 'calc w=1/[\s^2^(Fo^2^)+(0.0647P)^2^+29.7273P] where P=(Fo^2^+2Fc^2^)/3'
_refine_ls_weighting_scheme calc
_refine_ls_wR_factor_gt 0.1081
_refine_ls_wR_factor_ref 0.1394
_reflns_number_gt 1670
_reflns_number_total 2588
_reflns_threshold_expression >2\s(I)
_cod_data_source_file c5dt03650j2.cif
_cod_data_source_block dh_177_0ma
_cod_depositor_comments 'Adding full bibliography for 7037228--7037238.cif.'
_cod_original_cell_volume 12551.0(19)
_cod_original_sg_symbol_H-M 'R -3 c'
_cod_database_code 7037236

loop_
_symmetry_equiv_pos_as_xyz
'x, y, z'
'-y, x-y, z'
'-x+y, -x, z'
'x-y, -y, -z+1/2'
'-x, -x+y, -z+1/2'
'y, x, -z+1/2'
'x+2/3, y+1/3, z+1/3'
'-y+2/3, x-y+1/3, z+1/3'
'-x+y+2/3, -x+1/3, z+1/3'
'x-y+2/3, -y+1/3, -z+5/6'
'-x+2/3, -x+y+1/3, -z+5/6'
'y+2/3, x+1/3, -z+5/6'
'x+1/3, y+2/3, z+2/3'
'-y+1/3, x-y+2/3, z+2/3'
'-x+y+1/3, -x+2/3, z+2/3'
'x-y+1/3, -y+2/3, -z+7/6'
'-x+1/3, -x+y+2/3, -z+7/6'
'y+1/3, x+2/3, -z+7/6'
'-x, -y, -z'
'y, -x+y, -z'
'x-y, x, -z'
'-x+y, y, z-1/2'
'x, x-y, z-1/2'
'-y, -x, z-1/2'
'-x+2/3, -y+1/3, -z+1/3'
'y+2/3, -x+y+1/3, -z+1/3'
'x-y+2/3, x+1/3, -z+1/3'
'-x+y+2/3, y+1/3, z-1/6'
'x+2/3, x-y+1/3, z-1/6'
'-y+2/3, -x+1/3, z-1/6'
'-x+1/3, -y+2/3, -z+2/3'
'y+1/3, -x+y+2/3, -z+2/3'
'x-y+1/3, x+2/3, -z+2/3'
'-x+y+1/3, y+2/3, z+1/6'
'x+1/3, x-y+2/3, z+1/6'
'-y+1/3, -x+2/3, z+1/6'

loop_
_atom_site_label
_atom_site_type_symbol
_atom_site_fract_x
_atom_site_fract_y
_atom_site_fract_z
_atom_site_U_iso_or_equiv
_atom_site_adp_type
_atom_site_occupancy
_atom_site_symmetry_multiplicity
_atom_site_calc_flag
_atom_site_refinement_flags
_atom_site_disorder_assembly
_atom_site_disorder_group
C1 C 0.43791(18) 0.10113(19) 0.0405(3) 0.0876(15) Uani 1 1 d . B .
H1A H 0.4307 0.0655 0.0262 0.105 Uiso 1 1 calc R . .
H1B H 0.4113 0.1075 0.0163 0.105 Uiso 1 1 calc R . .
C2 C 0.51443(17) 0.14602(16) -0.0497(3) 0.0676(12) Uani 1 1 d . B .
C3 C 0.56744(15) 0.19368(15) -0.0567(2) 0.0579(10) Uani 1 1 d . B .
C4 C 0.60309(18) 0.20551(19) -0.1239(2) 0.0720(12) Uani 1 1 d . . .
H4A H 0.6238 0.2437 -0.1314 0.108 Uiso 1 1 calc R . .
H4B H 0.5816 0.1889 -0.1683 0.108 Uiso 1 1 calc R . .
H4C H 0.6268 0.1915 -0.1154 0.108 Uiso 1 1 calc R . .
C5 C 0.4890(2) 0.1071(2) -0.1136(3) 0.1007(18) Uani 1 1 d . . .
H5A H 0.4536 0.0781 -0.0974 0.151 Uiso 0.83 1 d PRD A 1
H5B H 0.5117 0.092 -0.1277 0.151 Uiso 0.83 1 d PR A 1
H5C H 0.4847 0.1256 -0.1576 0.151 Uiso 0.83 1 d PR A 1
H5D H 0.5131 0.1191 -0.1577 0.151 Uiso 0.17 1 d PR A 3
H5E H 0.455 0.1051 -0.1274 0.151 Uiso 0.17 1 d PR A 3
H5F H 0.482 0.0715 -0.0975 0.151 Uiso 0.17 1 d PR A 3
C6 C 0.61634(16) 0.18533(16) 0.1570(2) 0.0600(10) Uani 1 1 d . B .
H6 H 0.6366 0.2217 0.169 0.072 Uiso 1 1 calc R . .
N4 N 0.5959(5) 0.1033(4) 0.1340(8) 0.070(3) Uani 0.5 1 d PDU B 1
C8 C 0.5598(5) 0.1126(4) 0.1001(6) 0.064(3) Uani 0.5 1 d PDU B 1
H8 H 0.5331 0.089 0.067 0.077 Uiso 0.5 1 calc PR B 1
C9 C 0.5970(7) 0.0525(5) 0.1310(9) 0.101(4) Uani 0.5 1 d PDU B 1
H9A H 0.5804 0.0338 0.0847 0.151 Uiso 0.5 1 calc PR B 1
H9B H 0.5777 0.0305 0.1738 0.151 Uiso 0.5 1 calc PR B 1
H9C H 0.6336 0.0602 0.1325 0.151 Uiso 0.5 1 calc PR B 1
C7 C 0.63051(18) 0.14849(17) 0.1725(2) 0.0665(11) Uani 1 1 d D . .
H7 H 0.6631 0.1548 0.1954 0.08 Uiso 1 1 d R B .
N3 N 0.56803(12) 0.16170(12) 0.12112(19) 0.0572(8) Uani 1 1 d D . .
N4B N 0.5867(5) 0.1001(4) 0.1581(9) 0.070(3) Uani 0.5 1 d PD B 2
C8B C 0.5489(5) 0.1091(4) 0.1304(6) 0.064(3) Uani 0.5 1 d PD B 2
H8B H 0.5139 0.0825 0.1192 0.077 Uiso 0.5 1 calc PR B 2
C9B C 0.5811(7) 0.0467(5) 0.1702(9) 0.101(4) Uani 0.5 1 d PD B 2
H9B1 H 0.559 0.0301 0.2141 0.151 Uiso 0.5 1 calc PR B 2
H9B2 H 0.6159 0.0507 0.1783 0.151 Uiso 0.5 1 calc PR B 2
H9B3 H 0.5648 0.0247 0.1262 0.151 Uiso 0.5 1 calc PR B 2
N1 N 0.49192(13) 0.14157(13) 0.0153(2) 0.0649(9) Uani 1 1 d . . .
N2 N 0.58152(11) 0.22506(11) 0.00316(17) 0.0479(7) Uani 1 1 d . . .
O1 O 0.62835(9) 0.26893(10) 0.00439(15) 0.0519(6) Uani 1 1 d . B .
O2 O 0.5823(10) 0.0825(8) -0.0563(14) 0.197(4) Uani 0.3734(40) 1 d PD C 1
O3 O 0.5373(7) 0.0043(7) -0.1372(15) 0.197(4) Uani 0.3734(40) 1 d PD C 1
O4 O 0.6265(7) 0.0325(7) -0.1231(14) 0.197(4) Uani 0.3734(40) 1 d PD C 1
O5 O 0.5864(7) 0.0792(7) -0.1932(12) 0.197(4) Uani 0.3734(40) 1 d PD C 1
Cl1 Cl 0.5840(4) 0.0487(3) -0.1272(5) 0.125(2) Uani 0.3734(40) 1 d PDU C 1
O6 O 0.5357(9) 0.0053(8) -0.0396(17) 0.197(4) Uani 0.322(6) 1 d PD D 2
O7 O 0.6317(9) 0.0469(8) -0.0829(19) 0.197(4) Uani 0.322(6) 1 d PD D 2
O8 O 0.5738(10) 0.0292(9) -0.1771(16) 0.197(4) Uani 0.322(6) 1 d PD D 2
O9 O 0.5930(12) 0.0952(8) -0.079(2) 0.197(4) Uani 0.322(6) 1 d PD D 2
Cl2 Cl 0.5851(5) 0.0425(3) -0.0901(8) 0.125(2) Uani 0.322(6) 1 d PD D 2
Co1 Co 0.53048(2) 0.19715(2) 0.0833 0.0517(3) Uani 1 2 d S B .
Zn1 Zn 0.6667 0.3333 0.0833 0.0454(3) Uani 1 6 d S . .
O14 O 0.6641(11) 0.0067(15) -0.2285(17) 0.235(12) Uani 0.32 1 d PU . 1
H14O H 0.6564 0.0147 -0.1872 0.352 Uiso 0.32 1 d PR . 1
H14P H 0.6911 0.0064 -0.2198 0.352 Uiso 0.32 1 d PR . 1
O10 O 0.5199(13) 0.0331(16) -0.006(2) 0.197(4) Uani 0.138(6) 1 d PD . 3
O11 O 0.6006(16) 0.0896(11) -0.077(3) 0.197(4) Uani 0.138(6) 1 d PD . 3
O12 O 0.5587(18) 0.0024(17) -0.118(3) 0.197(4) Uani 0.138(6) 1 d PD . 3
O13 O 0.6059(16) 0.0382(16) 0.006(3) 0.197(4) Uani 0.138(6) 1 d PD . 3
Cl3 Cl 0.5710(8) 0.0401(5) -0.0509(15) 0.125(2) Uani 0.138(6) 1 d PD . 3
O14B O 0.525(4) -0.022(4) -0.270(8) 0.29(5) Uani 0.1 1 d PU . 3
H14R H 0.5401 -0.036 -0.2379 0.431 Uiso 0.1 1 d PR . 3
H14S H 0.5324 0.0066 -0.2436 0.431 Uiso 0.1 1 d PR . 3
O15 O 0.678(3) 0.025(3) -0.121(4) 0.18(3) Uani 0.082 1 d PU E 4
H15O H 0.6861 0.0035 -0.1165 0.273 Uiso 0.082 1 d PR E 4
H15P H 0.6936 0.047 -0.1572 0.273 Uiso 0.082 1 d PR E 4
O16 O 0.6069(15) 0.1008(16) -0.146(3) 0.166(13) Uani 0.166 1 d PU F 4
H16O H 0.6042 0.1075 -0.1911 0.24 Uiso 0.166 1 d PR F 4
H16P H 0.6241 0.086 -0.1474 0.24 Uiso 0.166 1 d PR F 4
O17 O 0.545(2) 0.006(3) -0.071(3) 0.20(2) Uani 0.166 1 d PU G 4
H17O H 0.5456 0.0337 -0.079 0.307 Uiso 0.166 1 d PRD G 4
H17P H 0.5233 -0.0152 -0.1067 0.307 Uiso 0.166 1 d PR G 4
O18 O 0.612(3) 0.032(3) -0.038(4) 0.24(3) Uani 0.166 1 d PU G 4
H18O H 0.6384 0.0497 -0.0631 0.362 Uiso 0.166 1 d PR G 4
H18P H 0.5913 0.0414 -0.0521 0.362 Uiso 0.166 1 d PR G 4

loop_
_atom_site_aniso_label
_atom_site_aniso_U_11
_atom_site_aniso_U_22
_atom_site_aniso_U_33
_atom_site_aniso_U_23
_atom_site_aniso_U_13
_atom_site_aniso_U_12
C1 0.051(3) 0.060(3) 0.113(4) 0.001(3) -0.016(2) -0.002(2)
C2 0.062(3) 0.045(2) 0.088(3) -0.013(2) -0.025(2) 0.021(2)
C3 0.052(2) 0.051(2) 0.073(3) -0.009(2) -0.013(2) 0.0271(19)
C4 0.071(3) 0.076(3) 0.074(3) -0.012(2) -0.009(2) 0.041(3)
C5 0.091(4) 0.079(3) 0.103(4) -0.030(3) -0.033(3) 0.021(3)
C6 0.059(2) 0.045(2) 0.075(3) 0.0005(19) -0.012(2) 0.0244(19)
N4 0.086(4) 0.049(2) 0.079(8) 0.001(3) -0.009(5) 0.038(3)
C8 0.061(5) 0.045(3) 0.078(7) 0.001(4) -0.007(5) 0.020(3)
C9 0.127(7) 0.061(4) 0.127(9) 0.001(5) -0.019(7) 0.057(4)
C7 0.069(3) 0.063(3) 0.072(3) 0.001(2) -0.011(2) 0.036(2)
N3 0.0526(19) 0.0347(16) 0.078(2) 0.0001(15) -0.0083(16) 0.0171(14)
N4B 0.086(4) 0.049(2) 0.079(8) 0.001(3) -0.009(5) 0.038(3)
C8B 0.061(5) 0.045(3) 0.078(7) 0.001(4) -0.007(5) 0.020(3)
C9B 0.127(7) 0.061(4) 0.127(9) 0.001(5) -0.019(7) 0.057(4)
N1 0.0484(19) 0.0455(19) 0.085(3) 0.0013(17) -0.0124(18) 0.0117(15)
N2 0.0402(16) 0.0388(16) 0.0655(19) -0.0024(14) -0.0061(14) 0.0203(14)
O1 0.0400(13) 0.0423(13) 0.0685(16) -0.0024(12) 0.0038(12) 0.0175(11)
O2 0.166(6) 0.100(5) 0.286(11) -0.022(5) -0.036(7) 0.036(5)
O3 0.166(6) 0.100(5) 0.286(11) -0.022(5) -0.036(7) 0.036(5)
O4 0.166(6) 0.100(5) 0.286(11) -0.022(5) -0.036(7) 0.036(5)
O5 0.166(6) 0.100(5) 0.286(11) -0.022(5) -0.036(7) 0.036(5)
Cl1 0.112(2) 0.057(2) 0.179(7) 0.003(4) -0.013(5) 0.0213(18)
O6 0.166(6) 0.100(5) 0.286(11) -0.022(5) -0.036(7) 0.036(5)
O7 0.166(6) 0.100(5) 0.286(11) -0.022(5) -0.036(7) 0.036(5)
O8 0.166(6) 0.100(5) 0.286(11) -0.022(5) -0.036(7) 0.036(5)
O9 0.166(6) 0.100(5) 0.286(11) -0.022(5) -0.036(7) 0.036(5)
Cl2 0.112(2) 0.057(2) 0.179(7) 0.003(4) -0.013(5) 0.0213(18)
Co1 0.0375(3) 0.0375(3) 0.0719(5) 0.00362(17) -0.00362(17) 0.0125(3)
Zn1 0.0377(4) 0.0377(4) 0.0608(6) 0 0 0.01887(18)
O14 0.236(14) 0.228(14) 0.235(17) 0.006(10) 0.008(9) 0.112(11)
O10 0.166(6) 0.100(5) 0.286(11) -0.022(5) -0.036(7) 0.036(5)
O11 0.166(6) 0.100(5) 0.286(11) -0.022(5) -0.036(7) 0.036(5)
O12 0.166(6) 0.100(5) 0.286(11) -0.022(5) -0.036(7) 0.036(5)
O13 0.166(6) 0.100(5) 0.286(11) -0.022(5) -0.036(7) 0.036(5)
Cl3 0.112(2) 0.057(2) 0.179(7) 0.003(4) -0.013(5) 0.0213(18)
O14B 0.29(5) 0.29(5) 0.29(5) -0.002(11) 0.004(11) 0.15(3)
O15 0.18(3) 0.18(3) 0.18(3) 0.002(10) 0.000(10) 0.091(16)
O16 0.158(16) 0.148(16) 0.166(16) -0.006(10) -0.003(10) 0.071(10)
O17 0.20(3) 0.20(3) 0.21(3) -0.008(10) 0.011(10) 0.093(15)
O18 0.24(3) 0.24(3) 0.25(3) 0.004(10) -0.004(10) 0.124(17)

loop_
_atom_type_symbol
_atom_type_description
_atom_type_scat_dispersion_real
_atom_type_scat_dispersion_imag
_atom_type_scat_source
C C 0.0033 0.0016 'International Tables Vol C Tables 4.2.6.8 and 6.1.1.4'
H H 0 0 'International Tables Vol C Tables 4.2.6.8 and 6.1.1.4'
N N 0.0061 0.0033 'International Tables Vol C Tables 4.2.6.8 and 6.1.1.4'
O O 0.0106 0.006 'International Tables Vol C Tables 4.2.6.8 and 6.1.1.4'
Cl Cl 0.1484 0.1585 'International Tables Vol C Tables 4.2.6.8 and 6.1.1.4'
Co Co 0.3494 0.9721 'International Tables Vol C Tables 4.2.6.8 and 6.1.1.4'
Zn Zn 0.2839 1.4301 'International Tables Vol C Tables 4.2.6.8 and 6.1.1.4'

loop_
_geom_angle_atom_site_label_1
_geom_angle_atom_site_label_2
_geom_angle_atom_site_label_3
_geom_angle
_geom_angle_site_symmetry_1
_geom_angle_site_symmetry_3
_geom_angle_publ_flag
N1 C1 C1 109.1(3) . 18_544 ?
N1 C1 H1A 109.9 . . ?
C1 C1 H1A 109.9 18_544 . ?
N1 C1 H1B 109.9 . . ?
C1 C1 H1B 109.9 18_544 . ?
H1A C1 H1B 108.3 . . ?
N1 C2 C3 113.9(4) . . ?
N1 C2 C5 124.0(4) . . ?
C3 C2 C5 122.1(5) . . ?
N2 C3 C2 113.4(4) . . ?
N2 C3 C4 122.6(4) . . ?
C2 C3 C4 124.0(4) . . ?
C3 C4 H4A 109.5 . . ?
C3 C4 H4B 109.5 . . ?
H4A C4 H4B 109.5 . . ?
C3 C4 H4C 109.5 . . ?
H4A C4 H4C 109.5 . . ?
H4B C4 H4C 109.5 . . ?
C2 C5 H5A 109.4 . . ?
C2 C5 H5B 109.6 . . ?
H5A C5 H5B 109.5 . . ?
C2 C5 H5C 109.5 . . ?
H5A C5 H5C 109.5 . . ?
H5B C5 H5C 109.5 . . ?
C2 C5 H5D 109.6 . . ?
H5A C5 H5D 141.1 . . ?
C2 C5 H5E 109.4 . . ?
H5B C5 H5E 141.1 . . ?
H5D C5 H5E 109.5 . . ?
C2 C5 H5F 109.5 . . ?
H5C C5 H5F 141.1 . . ?
H5D C5 H5F 109.5 . . ?
H5E C5 H5F 109.5 . . ?
C7 C6 N3 109.8(4) . . ?
C7 C6 H6 125.1 . . ?
N3 C6 H6 125.1 . . ?
C8 N4 C7 107.6(9) . . ?
C8 N4 C9 125.7(11) . . ?
C7 N4 C9 126.6(11) . . ?
N4 C8 N3 109.7(9) . . ?
N4 C8 H8 125.2 . . ?
N3 C8 H8 125.2 . . ?
C6 C7 N4B 106.3(6) . . ?
C6 C7 N4 106.8(6) . . ?
C6 C7 H7 126.6 . . ?
N4B C7 H7 126.6 . . ?
N4 C7 H7 125 . . ?
C8B N3 C6 104.4(6) . . ?
C6 N3 C8 104.4(6) . . ?
C8B N3 Co1 128.0(6) . . ?
C6 N3 Co1 126.6(2) . . ?
C8 N3 Co1 126.9(6) . . ?
C8B N4B C7 107.4(9) . . ?
C8B N4B C9B 125.5(11) . . ?
C7 N4B C9B 127.1(11) . . ?
N4B C8B N3 110.5(9) . . ?
N4B C8B H8B 124.7 . . ?
N3 C8B H8B 124.7 . . ?
N4B C9B H9B1 109.5 . . ?
N4B C9B H9B2 109.5 . . ?
H9B1 C9B H9B2 109.5 . . ?
N4B C9B H9B3 109.5 . . ?
H9B1 C9B H9B3 109.5 . . ?
H9B2 C9B H9B3 109.5 . . ?
C2 N1 C1 128.9(4) . . ?
C2 N1 Co1 115.6(3) . . ?
C1 N1 Co1 115.3(3) . . ?
O1 N2 C3 119.5(3) . . ?
O1 N2 Co1 127.0(2) . . ?
C3 N2 Co1 113.4(2) . . ?
N2 O1 Zn1 133.4(2) . . ?
Cl1 O3 H17P 123.2 . . ?
H17O O3 H17P 76.6 . . ?
Cl1 O4 H18O 91.3 . . ?
Cl1 O5 H16O 116.3 . . ?
Cl1 O5 H16P 50.6 . . ?
O3 Cl1 O5 101.5(13) . . ?
O3 Cl1 O4 107.1(11) . . ?
O5 Cl1 O4 115.3(13) . . ?
O3 Cl1 O2 111.5(14) . . ?
O5 Cl1 O2 105.5(12) . . ?
O4 Cl1 O2 115.2(13) . . ?
O7 Cl2 O9 106.1(17) . . ?
O7 Cl2 O6 124.0(18) . . ?
O9 Cl2 O6 104.9(16) . . ?
O7 Cl2 O8 101.4(18) . . ?
O9 Cl2 O8 107.1(17) . . ?
O6 Cl2 O8 112.3(15) . . ?
N1 Co1 N1 86.3(2) 18_544 . ?
N1 Co1 N2 83.61(15) 18_544 18_544 ?
N1 Co1 N2 169.67(15) . 18_544 ?
N1 Co1 N2 169.67(15) 18_544 . ?
N1 Co1 N2 83.60(15) . . ?
N2 Co1 N2 106.56(17) 18_544 . ?
N1 Co1 N3 91.04(14) 18_544 18_544 ?
N1 Co1 N3 90.27(14) . 18_544 ?
N2 Co1 N3 87.73(13) 18_544 18_544 ?
N2 Co1 N3 91.21(12) . 18_544 ?
N1 Co1 N3 90.27(14) 18_544 . ?
N1 Co1 N3 91.03(14) . . ?
N2 Co1 N3 91.20(12) 18_544 . ?
N2 Co1 N3 87.72(13) . . ?
N3 Co1 N3 178.21(18) 18_544 . ?
O1 Zn1 O1 82.10(10) 16_554 18_544 ?
O1 Zn1 O1 104.61(13) 16_554 2_655 ?
O1 Zn1 O1 170.51(12) 18_544 2_655 ?
O1 Zn1 O1 170.52(12) 16_554 . ?
O1 Zn1 O1 92.08(13) 18_544 . ?
O1 Zn1 O1 82.10(10) 2_655 . ?
O1 Zn1 O1 92.08(13) 16_554 3_665 ?
O1 Zn1 O1 104.61(13) 18_544 3_665 ?
O1 Zn1 O1 82.10(10) 2_655 3_665 ?
O1 Zn1 O1 82.10(10) . 3_665 ?
O1 Zn1 O1 82.10(10) 16_554 17_654 ?
O1 Zn1 O1 82.10(10) 18_544 17_654 ?
O1 Zn1 O1 92.08(13) 2_655 17_654 ?
O1 Zn1 O1 104.61(13) . 17_654 ?
O1 Zn1 O1 170.52(12) 3_665 17_654 ?
O14 O14 H14O 154.4 4_554 . ?
O14 O14 H14P 99.8 4_554 . ?
H14O O14 H14P 103.7 . . ?
Cl3 O10 O10 105(3) . 19_655 ?
O11 Cl3 O13 101.5(13) . . ?
O11 Cl3 O12 107.1(12) . . ?
O13 Cl3 O12 115.3(13) . . ?
O11 Cl3 O10 111.5(14) . . ?
O13 Cl3 O10 105.5(12) . . ?
O12 Cl3 O10 115.2(13) . . ??
H14R O14B H14S 97.8 . . ?
H16O O16 H16P 104.4 . . ?
H17O O17 H17P 102.6 . . ?
H17O O17 H18P 75.1 . . ?
H18O O18 H18P 104.1 . . ?

loop_
_geom_bond_atom_site_label_1
_geom_bond_atom_site_label_2
_geom_bond_distance
_geom_bond_site_symmetry_2
C1 N1 1.467(5) .
C1 C1 1.513(10) 18_544
C1 H1A 0.97 .
C1 H1B 0.97 .
C2 N1 1.285(6) .
C2 C3 1.457(6) .
C2 C5 1.492(6) .
C3 N2 1.310(5) .
C3 C4 1.487(6) .
C4 H4A 0.96 .
C4 H4B 0.96 .
C4 H4C 0.96 .
C5 H5A 0.98 .
C5 H5B 0.98 .
C5 H5C 0.98 .
C5 H5D 0.98 .
C5 H5E 0.98 .
C5 H5F 0.98 .
C6 C7 1.338(5) .
C6 N3 1.357(5) .
C6 H6 0.93 .
N4 C8 1.333(11) .
N4 C7 1.355(11) .
N4 C9 1.476(11) .
C8 N3 1.360(10) .
C8 H8 0.93 .
C9 H9A 0.96 .
C9 H9B 0.96 .
C9 H9C 0.96 .
C7 N4B 1.353(11) .
C7 H7 0.95 .
N3 C8B 1.334(10) .
N3 Co1 1.934(3) .
N4B C8B 1.329(11) .
N4B C9B 1.476(11) .
C8B H8B 0.93 .
C9B H9B1 0.96 .
C9B H9B2 0.96 .
C9B H9B3 0.96 .
N1 Co1 1.854(4) .
N2 O1 1.305(4) .
N2 Co1 1.897(3) .
O1 Zn1 2.126(2) .
O2 Cl1 1.59(2) .
O3 Cl1 1.323(19) .
O4 Cl1 1.51(2) .
O5 Cl1 1.432(18) .
O6 Cl2 1.56(3) .
O7 Cl2 1.29(2) .
O8 Cl2 1.57(2) .
O9 Cl2 1.43(2) .
Co1 N1 1.854(4) 18_544
Co1 N2 1.897(3) 18_544
Co1 N3 1.934(3) 18_544
Zn1 O1 2.126(2) 16_554
Zn1 O1 2.126(2) 18_544
Zn1 O1 2.126(2) 2_655
Zn1 O1 2.126(2) 3_665
Zn1 O1 2.126(2) 17_654
O14 O14 0.83(6) 4_554
O14 H14O 0.8243 .
O14 H14P 0.7951 .
O10 Cl3 1.59(2) .
O11 Cl3 1.323(19) .
O12 Cl3 1.51(2) .
O13 Cl3 1.432(18) .
O14B H14R 0.9277 .
O14B H14S 0.8674 .
O15 H15O 0.7700 .
O15 H15P 0.8477 .
O16 H16O 0.8268 .
O16 H16P 0.798 .
O17 O18 1.78(8) .
O17 H17O 0.8013 .
O17 H17P 0.8779 .
O18 H18O 0.8071 .
O18 H18P 0.8008 .
